data_7715561
loop_
_publ_author_name
'Beasley, Charles H.'
'Duletski, Olivia L.'
'Stankevich, Ksenia S.'
'Arulsamy, Navamoney'
'Mock, Michael T.'

_publ_section_title
;
 Catalytic dinitrogen reduction to hydrazine and ammonia using
 Cr(N<sub>2</sub>)<sub>2</sub>(diphosphine)<sub>2</sub> complexes.
;
_journal_issue 15
_journal_name_full 'Dalton transactions (Cambridge, England : 2003)'
_journal_page_first 6496
_journal_page_last 6500
_journal_paper_doi 10.1039/d4dt00702f
_journal_volume 53
_journal_year 2024
_chemical_formula_moiety 'C20 H48 Cr N4 P4'
_chemical_formula_sum 'C20 H48 Cr N4 P4'
_chemical_formula_weight 520.50
_space_group_crystal_system triclinic
_space_group_IT_number 2
_space_group_name_Hall '-P 1'
_space_group_name_H-M_alt 'P -1'
_atom_sites_solution_hydrogens difmap
_atom_sites_solution_primary direct
_audit_creation_method SHELXL-2017/1
_audit_update_record
;
2024-02-03 deposited with the CCDC.	2024-03-26 downloaded from the CCDC.
;
_cell_angle_alpha 104.253(2)
_cell_angle_beta 90.264(2)
_cell_angle_gamma 102.507(2)
_cell_formula_units_Z 2
_cell_length_a 8.2082(4)
_cell_length_b 10.3281(5)
_cell_length_c 16.6727(8)
_cell_measurement_reflns_used 9801
_cell_measurement_temperature 100(2)
_cell_measurement_theta_max 35.08
_cell_measurement_theta_min 2.91
_cell_volume 1334.90(11)
_computing_cell_refinement 'Bruker SAINT'
_computing_data_collection 'Bruker APEX2'
_computing_data_reduction 'Bruker SAINT'
_computing_molecular_graphics 'Bruker SHELXTL'
_computing_publication_material 'Bruker SHELXTL'
_computing_structure_refinement 'SHELXL-2017/1 (Sheldrick, 2017)'
_computing_structure_solution 'SHELXT 2014/5 (Sheldrick, 2014)'
_diffrn_ambient_temperature 100(2)
_diffrn_measured_fraction_theta_full 0.999
_diffrn_measured_fraction_theta_max 0.997
_diffrn_measurement_device_type 'Bruker APEX-II CCD'
_diffrn_measurement_method '\f and \w scans'
_diffrn_radiation_type MoK\a
_diffrn_radiation_wavelength 0.71073
_diffrn_reflns_av_R_equivalents 0.0262
_diffrn_reflns_av_unetI/netI 0.0151
_diffrn_reflns_Laue_measured_fraction_full 0.999
_diffrn_reflns_Laue_measured_fraction_max 0.997
_diffrn_reflns_limit_h_max 12
_diffrn_reflns_limit_h_min -12
_diffrn_reflns_limit_k_max 16
_diffrn_reflns_limit_k_min -16
_diffrn_reflns_limit_l_max 26
_diffrn_reflns_limit_l_min -26
_diffrn_reflns_number 87915
_diffrn_reflns_point_group_measured_fraction_full 0.999
_diffrn_reflns_point_group_measured_fraction_max 0.997
_diffrn_reflns_theta_full 25.242
_diffrn_reflns_theta_max 33.728
_diffrn_reflns_theta_min 1.262
_exptl_absorpt_coefficient_mu 0.683
_exptl_absorpt_correction_T_max 0.7469
_exptl_absorpt_correction_T_min 0.6736
_exptl_absorpt_correction_type multi-scan
_exptl_absorpt_process_details 'Bruker APEX2'
_exptl_crystal_colour red
_exptl_crystal_density_diffrn 1.295
_exptl_crystal_description rectangular_prism
_exptl_crystal_F_000 560
_exptl_crystal_size_max 0.543
_exptl_crystal_size_mid 0.437
_exptl_crystal_size_min 0.306
_refine_diff_density_max 1.116
_refine_diff_density_min -0.609
_refine_diff_density_rms 0.070
_refine_ls_extinction_method none
_refine_ls_goodness_of_fit_ref 1.084
_refine_ls_hydrogen_treatment refall
_refine_ls_matrix_type full
_refine_ls_number_parameters 457
_refine_ls_number_reflns 10628
_refine_ls_number_restraints 0
_refine_ls_restrained_S_all 1.084
_refine_ls_R_factor_all 0.0346
_refine_ls_R_factor_gt 0.0290
_refine_ls_shift/su_max 0.001
_refine_ls_shift/su_mean 0.000
_refine_ls_structure_factor_coef Fsqd
_refine_ls_weighting_details 'w=1/[\s^2^(Fo^2^)+(0.0299P)^2^+0.8434P] where P=(Fo^2^+2Fc^2^)/3'
_refine_ls_weighting_scheme calc
_refine_ls_wR_factor_gt 0.0696
_refine_ls_wR_factor_ref 0.0736
_reflns_Friedel_coverage 0.000
_reflns_number_gt 9575
_reflns_number_total 10628
_reflns_threshold_expression 'I > 2\s(I)'
_cod_data_source_file d4dt00702f2.cif
_cod_data_source_block mm074
_cod_depositor_comments 'Adding full bibliography for 7715561--7715562.cif.'
_cod_database_code 7715561
_shelx_shelxl_version_number 2017/1
_shelx_space_group_comment
; 
The symmetry employed for this shelxl refinement is uniquely defined 
by the following loop, which should always be used as a source of 
symmetry information in preference to the above space-group names. 
They are only intended as comments. 
;
_shelx_estimated_absorpt_t_min 0.708
_shelx_estimated_absorpt_t_max 0.818

loop_
_space_group_symop_operation_xyz
'x, y, z'
'-x, -y, -z'

loop_
_atom_site_label
_atom_site_type_symbol
_atom_site_fract_x
_atom_site_fract_y
_atom_site_fract_z
_atom_site_U_iso_or_equiv
_atom_site_adp_type
_atom_site_occupancy
_atom_site_site_symmetry_order
_atom_site_calc_flag
_atom_site_refinement_flags_posn
_atom_site_refinement_flags_adp
_atom_site_refinement_flags_occupancy
_atom_site_disorder_assembly
_atom_site_disorder_group
Cr1 Cr 0.000000 0.000000 0.000000 0.00781(4) Uani 1 2 d S . P . .
P1 P 0.10462(3) -0.12476(3) 0.07922(2) 0.00988(5) Uani 1 1 d . . . . .
P2 P 0.15408(3) 0.18320(3) 0.10137(2) 0.00974(5) Uani 1 1 d . . . . .
N1 N -0.19007(11) -0.00207(9) 0.06552(6) 0.01408(15) Uani 1 1 d . . . . .
N2 N -0.30073(13) -0.00604(11) 0.10261(7) 0.02188(19) Uani 1 1 d . . . . .
Cr2 Cr 0.500000 0.000000 0.500000 0.00859(4) Uani 1 2 d S . P . .
P3 P 0.67434(3) 0.12690(3) 0.42225(2) 0.01090(5) Uani 1 1 d . . . . .
P4 P 0.54780(3) -0.18236(3) 0.39543(2) 0.01102(5) Uani 1 1 d . . . . .
N3 N 0.31150(12) 0.00921(9) 0.43676(6) 0.01426(15) Uani 1 1 d . . . . .
N4 N 0.20259(14) 0.01801(11) 0.40074(7) 0.02237(19) Uani 1 1 d . . . . .
C1 C -0.03820(14) -0.22502(12) 0.13866(7) 0.01671(18) Uani 1 1 d . . . . .
H1A H 0.031(2) -0.2421(18) 0.1800(11) 0.024(4) Uiso 1 1 d . . . . .
H1B H -0.105(3) -0.170(2) 0.1673(13) 0.035(5) Uiso 1 1 d . . . . .
C2 C -0.14792(19) -0.35764(15) 0.08755(10) 0.0300(3) Uani 1 1 d . . . . .
H2A H -0.221(3) -0.399(2) 0.1210(13) 0.036(5) Uiso 1 1 d . . . . .
H2B H -0.206(3) -0.346(2) 0.0446(15) 0.049(6) Uiso 1 1 d . . . . .
H2C H -0.083(3) -0.424(2) 0.0593(15) 0.051(6) Uiso 1 1 d . . . . .
C3 C 0.24623(13) -0.00929(11) 0.16796(6) 0.01517(17) Uani 1 1 d . . . . .
H3A H 0.246(2) -0.0542(18) 0.2136(11) 0.022(4) Uiso 1 1 d . . . . .
H3B H 0.358(2) 0.0087(17) 0.1490(10) 0.020(4) Uiso 1 1 d . . . . .
C4 C 0.18567(13) 0.12395(11) 0.19526(6) 0.01438(17) Uani 1 1 d . . . . .
H4A H 0.261(2) 0.1944(18) 0.2373(11) 0.023(4) Uiso 1 1 d . . . . .
H4B H 0.078(2) 0.1079(18) 0.2173(11) 0.022(4) Uiso 1 1 d . . . . .
C5 C 0.37412(13) 0.24503(11) 0.07948(7) 0.01544(17) Uani 1 1 d . . . . .
H5A H 0.419(2) 0.1665(19) 0.0669(12) 0.028(5) Uiso 1 1 d . . . . .
H5B H 0.374(2) 0.271(2) 0.0288(12) 0.030(5) Uiso 1 1 d . . . . .
C6 C 0.48584(16) 0.35828(16) 0.14473(10) 0.0292(3) Uani 1 1 d . . . . .
H6A H 0.599(2) 0.379(2) 0.1278(12) 0.032(5) Uiso 1 1 d . . . . .
H6B H 0.446(3) 0.447(3) 0.1523(16) 0.060(7) Uiso 1 1 d . . . . .
H6C H 0.484(3) 0.337(3) 0.1915(16) 0.058(7) Uiso 1 1 d . . . . .
C7 C 0.09371(14) 0.34632(11) 0.14815(7) 0.01673(18) Uani 1 1 d . . . . .
H7A H 0.179(2) 0.4019(18) 0.1903(11) 0.025(4) Uiso 1 1 d . . . . .
H7B H 0.098(2) 0.3960(19) 0.1049(12) 0.027(4) Uiso 1 1 d . . . . .
C8 C -0.07455(14) 0.32868(13) 0.18725(7) 0.0197(2) Uani 1 1 d . . . . .
H8A H -0.101(2) 0.416(2) 0.2077(12) 0.032(5) Uiso 1 1 d . . . . .
H8B H -0.161(2) 0.2740(19) 0.1488(11) 0.026(4) Uiso 1 1 d . . . . .
H8C H -0.073(2) 0.288(2) 0.2333(12) 0.033(5) Uiso 1 1 d . . . . .
C9 C 0.23540(13) -0.24366(11) 0.03074(6) 0.01445(17) Uani 1 1 d . . . . .
H9A H 0.161(2) -0.3175(17) -0.0108(10) 0.018(4) Uiso 1 1 d . . . . .
H9B H 0.315(2) -0.1921(18) 0.0016(11) 0.025(4) Uiso 1 1 d . . . . .
C10 C 0.32725(15) -0.30496(12) 0.08664(7) 0.01821(19) Uani 1 1 d . . . . .
H10A H 0.387(2) -0.3692(18) 0.0545(11) 0.024(4) Uiso 1 1 d . . . . .
H10B H 0.408(2) -0.2335(19) 0.1260(12) 0.027(4) Uiso 1 1 d . . . . .
H10C H 0.248(2) -0.3562(19) 0.1171(11) 0.026(4) Uiso 1 1 d . . . . .
C17 C 0.75487(14) 0.01192(12) 0.33484(7) 0.01617(18) Uani 1 1 d . . . . .
H17A H 0.785(2) 0.0580(18) 0.2913(11) 0.021(4) Uiso 1 1 d . . . . .
H17B H 0.851(2) -0.0100(19) 0.3556(11) 0.025(4) Uiso 1 1 d . . . . .
C18 C 0.61675(14) -0.11800(11) 0.30405(6) 0.01515(17) Uani 1 1 d . . . . .
H18A H 0.652(2) -0.1863(18) 0.2600(11) 0.025(4) Uiso 1 1 d . . . . .
H18B H 0.522(2) -0.0980(18) 0.2820(11) 0.021(4) Uiso 1 1 d . . . . .
C19 C 0.39041(14) -0.33961(11) 0.34611(7) 0.01805(19) Uani 1 1 d . . . . .
H19A H 0.439(2) -0.3955(19) 0.3015(12) 0.027(4) Uiso 1 1 d . . . . .
H19B H 0.362(2) -0.3958(19) 0.3851(11) 0.025(4) Uiso 1 1 d . . . . .
C20 C 0.23285(14) -0.31120(13) 0.31219(7) 0.0203(2) Uani 1 1 d . . . . .
H20A H 0.155(3) -0.396(2) 0.2880(13) 0.040(5) Uiso 1 1 d . . . . .
H20B H 0.179(2) -0.2565(18) 0.3549(11) 0.021(4) Uiso 1 1 d . . . . .
H20C H 0.257(2) -0.263(2) 0.2687(13) 0.034(5) Uiso 1 1 d . . . . .
C21 C 0.72586(15) -0.25662(13) 0.41444(7) 0.0189(2) Uani 1 1 d . . . . .
H21A H 0.815(3) -0.185(2) 0.4394(13) 0.039(5) Uiso 1 1 d . . . . .
H21B H 0.696(2) -0.304(2) 0.4552(12) 0.032(5) Uiso 1 1 d . . . . .
C22 C 0.78779(16) -0.35050(14) 0.34157(9) 0.0241(2) Uani 1 1 d . . . . .
H22A H 0.875(2) -0.392(2) 0.3593(12) 0.033(5) Uiso 1 1 d . . . . .
H22B H 0.704(3) -0.422(2) 0.3101(15) 0.051(6) Uiso 1 1 d . . . . .
H22C H 0.836(3) -0.298(2) 0.3044(14) 0.044(6) Uiso 1 1 d . . . . .
C13 C 0.58678(14) 0.22447(12) 0.36019(7) 0.01785(19) Uani 1 1 d . . . . .
H13A H 0.669(2) 0.2500(19) 0.3226(11) 0.025(4) Uiso 1 1 d . . . . .
H13B H 0.499(3) 0.164(2) 0.3258(13) 0.039(5) Uiso 1 1 d . . . . .
C14 C 0.5280(3) 0.3474(2) 0.40934(12) 0.0415(4) Uani 1 1 d . . . . .
H14A H 0.488(3) 0.396(2) 0.3739(14) 0.044(6) Uiso 1 1 d . . . . .
H14B H 0.439(4) 0.321(3) 0.4384(18) 0.073(9) Uiso 1 1 d . . . . .
H14C H 0.609(3) 0.410(3) 0.4451(17) 0.058(8) Uiso 1 1 d . . . . .
C15 C 0.86846(13) 0.24839(12) 0.47162(7) 0.01654(18) Uani 1 1 d . . . . .
H15A H 0.836(2) 0.3195(19) 0.5133(11) 0.025(4) Uiso 1 1 d . . . . .
H15B H 0.920(2) 0.1984(18) 0.5008(11) 0.023(4) Uiso 1 1 d . . . . .
C16 C 0.99229(15) 0.31303(13) 0.41683(8) 0.0213(2) Uani 1 1 d . . . . .
H16A H 1.085(2) 0.375(2) 0.4501(12) 0.032(5) Uiso 1 1 d . . . . .
H16B H 1.033(2) 0.2422(19) 0.3748(11) 0.025(4) Uiso 1 1 d . . . . .
H16C H 0.947(2) 0.365(2) 0.3893(12) 0.032(5) Uiso 1 1 d . . . . .

loop_
_atom_site_aniso_label
_atom_site_aniso_U_11
_atom_site_aniso_U_22
_atom_site_aniso_U_33
_atom_site_aniso_U_23
_atom_site_aniso_U_13
_atom_site_aniso_U_12
Cr1 0.00653(8) 0.00851(9) 0.00737(8) 0.00094(6) 0.00068(6) 0.00076(6)
P1 0.00958(10) 0.01041(10) 0.00942(10) 0.00247(8) 0.00135(7) 0.00177(8)
P2 0.00866(10) 0.00972(10) 0.00934(10) 0.00070(8) 0.00025(7) 0.00086(7)
N1 0.0156(4) 0.0098(3) 0.0145(4) 0.0011(3) -0.0067(3) 0.0004(3)
N2 0.0207(4) 0.0228(5) 0.0201(4) 0.0026(4) 0.0024(3) 0.0037(4)
Cr2 0.00815(8) 0.00979(9) 0.00789(8) 0.00121(7) -0.00026(6) 0.00330(6)
P3 0.01029(10) 0.01232(11) 0.01011(10) 0.00272(8) -0.00028(7) 0.00270(8)
P4 0.01110(10) 0.01158(10) 0.01022(10) 0.00085(8) 0.00028(8) 0.00439(8)
N3 0.0184(4) 0.0106(3) 0.0127(4) 0.0006(3) 0.0047(3) 0.0036(3)
N4 0.0220(5) 0.0223(5) 0.0219(5) 0.0023(4) -0.0029(4) 0.0070(4)
C1 0.0167(4) 0.0170(5) 0.0181(4) 0.0083(4) 0.0058(3) 0.0027(3)
C2 0.0286(6) 0.0257(6) 0.0327(7) 0.0167(5) -0.0058(5) -0.0104(5)
C3 0.0163(4) 0.0158(4) 0.0128(4) 0.0033(3) -0.0034(3) 0.0027(3)
C4 0.0168(4) 0.0145(4) 0.0100(4) 0.0012(3) -0.0001(3) 0.0018(3)
C5 0.0106(4) 0.0168(4) 0.0161(4) 0.0025(3) 0.0012(3) -0.0010(3)
C6 0.0141(5) 0.0288(6) 0.0313(7) -0.0081(5) 0.0002(4) -0.0055(4)
C7 0.0159(4) 0.0128(4) 0.0184(5) -0.0022(3) -0.0004(3) 0.0039(3)
C8 0.0173(5) 0.0248(5) 0.0160(4) -0.0010(4) 0.0018(4) 0.0097(4)
C9 0.0154(4) 0.0169(4) 0.0129(4) 0.0041(3) 0.0027(3) 0.0072(3)
C10 0.0204(5) 0.0190(5) 0.0186(5) 0.0072(4) 0.0014(4) 0.0088(4)
C17 0.0158(4) 0.0183(5) 0.0142(4) 0.0033(3) 0.0043(3) 0.0043(3)
C18 0.0180(4) 0.0166(4) 0.0102(4) 0.0013(3) 0.0007(3) 0.0050(3)
C19 0.0173(4) 0.0144(4) 0.0188(5) -0.0023(4) 0.0004(4) 0.0033(3)
C20 0.0161(5) 0.0234(5) 0.0166(5) -0.0018(4) -0.0016(4) 0.0021(4)
C21 0.0204(5) 0.0236(5) 0.0163(4) 0.0031(4) 0.0017(4) 0.0144(4)
C22 0.0195(5) 0.0252(6) 0.0270(6) -0.0010(5) 0.0044(4) 0.0124(4)
C13 0.0182(5) 0.0190(5) 0.0190(5) 0.0088(4) -0.0009(4) 0.0055(4)
C14 0.0684(12) 0.0388(9) 0.0392(8) 0.0264(7) 0.0279(9) 0.0391(9)
C15 0.0140(4) 0.0197(5) 0.0135(4) 0.0041(4) -0.0012(3) -0.0012(3)
C16 0.0168(5) 0.0249(5) 0.0201(5) 0.0074(4) 0.0017(4) -0.0020(4)

loop_
_atom_type_symbol
_atom_type_description
_atom_type_scat_dispersion_real
_atom_type_scat_dispersion_imag
_atom_type_scat_source
C C 0.0033 0.0016 'International Tables Vol C Tables 4.2.6.8 and 6.1.1.4'
H H 0.0000 0.0000 'International Tables Vol C Tables 4.2.6.8 and 6.1.1.4'
N N 0.0061 0.0033 'International Tables Vol C Tables 4.2.6.8 and 6.1.1.4'
P P 0.1023 0.0942 'International Tables Vol C Tables 4.2.6.8 and 6.1.1.4'
Cr Cr 0.3209 0.6236 'International Tables Vol C Tables 4.2.6.8 and 6.1.1.4'

loop_
_geom_angle_atom_site_label_1
_geom_angle_atom_site_label_2
_geom_angle_atom_site_label_3
_geom_angle
_geom_angle_site_symmetry_1
_geom_angle_site_symmetry_3
_geom_angle_publ_flag
N1 Cr1 N1 180.0 . 2 ?
N1 Cr1 P2 90.21(3) . . ?
N1 Cr1 P2 89.79(3) 2 . ?
N1 Cr1 P2 89.79(3) . 2 ?
N1 Cr1 P2 90.21(3) 2 2 ?
P2 Cr1 P2 180.000(17) . 2 ?
N1 Cr1 P1 89.25(3) . . ?
N1 Cr1 P1 90.75(3) 2 . ?
P2 Cr1 P1 81.650(9) . . ?
P2 Cr1 P1 98.350(9) 2 . ?
N1 Cr1 P1 90.75(3) . 2 ?
N1 Cr1 P1 89.25(3) 2 2 ?
P2 Cr1 P1 98.350(9) . 2 ?
P2 Cr1 P1 81.650(9) 2 2 ?
P1 Cr1 P1 180.000(14) . 2 ?
C9 P1 C1 103.12(5) . . ?
C9 P1 C3 101.72(5) . . ?
C1 P1 C3 97.98(5) . . ?
C9 P1 Cr1 119.24(3) . . ?
C1 P1 Cr1 119.97(4) . . ?
C3 P1 Cr1 111.38(3) . . ?
C7 P2 C5 101.35(5) . . ?
C7 P2 C4 100.58(5) . . ?
C5 P2 C4 100.15(5) . . ?
C7 P2 Cr1 126.53(4) . . ?
C5 P2 Cr1 115.51(4) . . ?
C4 P2 Cr1 108.86(3) . . ?
N2 N1 Cr1 178.56(9) . . ?
N3 Cr2 N3 180.0 . 2_656 ?
N3 Cr2 P4 90.59(3) . . ?
N3 Cr2 P4 89.41(3) 2_656 . ?
N3 Cr2 P4 89.41(3) . 2_656 ?
N3 Cr2 P4 90.59(3) 2_656 2_656 ?
P4 Cr2 P4 180.000(11) . 2_656 ?
N3 Cr2 P3 89.29(3) . . ?
N3 Cr2 P3 90.71(3) 2_656 . ?
P4 Cr2 P3 81.583(10) . . ?
P4 Cr2 P3 98.417(10) 2_656 . ?
N3 Cr2 P3 90.71(3) . 2_656 ?
N3 Cr2 P3 89.29(3) 2_656 2_656 ?
P4 Cr2 P3 98.417(10) . 2_656 ?
P4 Cr2 P3 81.583(10) 2_656 2_656 ?
P3 Cr2 P3 180.0 . 2_656 ?
C15 P3 C13 102.85(5) . . ?
C15 P3 C17 101.88(5) . . ?
C13 P3 C17 97.26(5) . . ?
C15 P3 Cr2 119.92(4) . . ?
C13 P3 Cr2 120.25(4) . . ?
C17 P3 Cr2 111.01(4) . . ?
C19 P4 C21 100.54(6) . . ?
C19 P4 C18 101.04(5) . . ?
C21 P4 C18 100.29(5) . . ?
C19 P4 Cr2 125.62(4) . . ?
C21 P4 Cr2 116.91(4) . . ?
C18 P4 Cr2 108.72(4) . . ?
N4 N3 Cr2 178.25(9) . . ?
C2 C1 P1 115.27(9) . . ?
C2 C1 H1A 110.9(11) . . ?
P1 C1 H1A 106.5(11) . . ?
C2 C1 H1B 109.3(13) . . ?
P1 C1 H1B 108.3(13) . . ?
H1A C1 H1B 106.2(16) . . ?
C1 C2 H2A 110.3(13) . . ?
C1 C2 H2B 113.1(15) . . ?
H2A C2 H2B 109.8(19) . . ?
C1 C2 H2C 112.9(14) . . ?
H2A C2 H2C 108.1(19) . . ?
H2B C2 H2C 102(2) . . ?
C4 C3 P1 108.08(7) . . ?
C4 C3 H3A 111.2(10) . . ?
P1 C3 H3A 110.0(10) . . ?
C4 C3 H3B 110.4(10) . . ?
P1 C3 H3B 108.0(10) . . ?
H3A C3 H3B 109.1(14) . . ?
C3 C4 P2 107.69(7) . . ?
C3 C4 H4A 113.2(10) . . ?
P2 C4 H4A 111.8(10) . . ?
C3 C4 H4B 110.8(10) . . ?
P2 C4 H4B 105.3(10) . . ?
H4A C4 H4B 107.8(14) . . ?
C6 C5 P2 118.77(8) . . ?
C6 C5 H5A 110.2(11) . . ?
P2 C5 H5A 105.2(11) . . ?
C6 C5 H5B 109.7(12) . . ?
P2 C5 H5B 108.0(12) . . ?
H5A C5 H5B 103.9(16) . . ?
C5 C6 H6A 111.6(12) . . ?
C5 C6 H6B 110.1(14) . . ?
H6A C6 H6B 105.1(18) . . ?
C5 C6 H6C 110.6(17) . . ?
H6A C6 H6C 111(2) . . ?
H6B C6 H6C 108(2) . . ?
C8 C7 P2 113.92(8) . . ?
C8 C7 H7A 108.7(11) . . ?
P2 C7 H7A 108.6(11) . . ?
C8 C7 H7B 112.6(11) . . ?
P2 C7 H7B 106.9(11) . . ?
H7A C7 H7B 105.6(15) . . ?
C7 C8 H8A 109.9(12) . . ?
C7 C8 H8B 111.7(11) . . ?
H8A C8 H8B 107.6(16) . . ?
C7 C8 H8C 111.5(12) . . ?
H8A C8 H8C 107.7(16) . . ?
H8B C8 H8C 108.3(16) . . ?
C10 C9 P1 118.31(8) . . ?
C10 C9 H9A 109.9(10) . . ?
P1 C9 H9A 105.7(10) . . ?
C10 C9 H9B 109.7(11) . . ?
P1 C9 H9B 104.7(11) . . ?
H9A C9 H9B 108.0(14) . . ?
C9 C10 H10A 111.3(11) . . ?
C9 C10 H10B 111.2(11) . . ?
H10A C10 H10B 108.2(15) . . ?
C9 C10 H10C 110.5(11) . . ?
H10A C10 H10C 106.4(15) . . ?
H10B C10 H10C 109.1(15) . . ?
C18 C17 P3 107.45(7) . . ?
C18 C17 H17A 111.3(10) . . ?
P3 C17 H17A 109.9(10) . . ?
C18 C17 H17B 110.2(11) . . ?
P3 C17 H17B 107.9(11) . . ?
H17A C17 H17B 110.0(15) . . ?
C17 C18 P4 107.44(7) . . ?
C17 C18 H18A 112.6(11) . . ?
P4 C18 H18A 113.3(11) . . ?
C17 C18 H18B 111.1(11) . . ?
P4 C18 H18B 105.8(11) . . ?
H18A C18 H18B 106.4(15) . . ?
C20 C19 P4 113.30(8) . . ?
C20 C19 H19A 109.2(11) . . ?
P4 C19 H19A 109.3(11) . . ?
C20 C19 H19B 109.9(11) . . ?
P4 C19 H19B 110.0(11) . . ?
H19A C19 H19B 104.7(15) . . ?
C19 C20 H20A 110.2(13) . . ?
C19 C20 H20B 111.8(10) . . ?
H20A C20 H20B 108.4(16) . . ?
C19 C20 H20C 111.3(12) . . ?
H20A C20 H20C 106.9(17) . . ?
H20B C20 H20C 108.0(15) . . ?
C22 C21 P4 118.57(8) . . ?
C22 C21 H21A 108.8(13) . . ?
P4 C21 H21A 108.0(13) . . ?
C22 C21 H21B 108.7(12) . . ?
P4 C21 H21B 107.1(12) . . ?
H21A C21 H21B 104.8(17) . . ?
C21 C22 H22A 111.9(12) . . ?
C21 C22 H22B 114.2(14) . . ?
H22A C22 H22B 108.2(18) . . ?
C21 C22 H22C 108.8(13) . . ?
H22A C22 H22C 107.5(17) . . ?
H22B C22 H22C 105.9(19) . . ?
C14 C13 P3 115.51(10) . . ?
C14 C13 H13A 111.2(11) . . ?
P3 C13 H13A 107.8(11) . . ?
C14 C13 H13B 110.0(13) . . ?
P3 C13 H13B 107.4(13) . . ?
H13A C13 H13B 104.3(16) . . ?
C13 C14 H14A 111.8(13) . . ?
C13 C14 H14B 110.6(18) . . ?
H14A C14 H14B 105(2) . . ?
C13 C14 H14C 114.0(16) . . ?
H14A C14 H14C 106(2) . . ?
H14B C14 H14C 109(2) . . ?
C16 C15 P3 118.62(8) . . ?
C16 C15 H15A 109.6(11) . . ?
P3 C15 H15A 106.8(11) . . ?
C16 C15 H15B 110.2(11) . . ?
P3 C15 H15B 104.7(11) . . ?
H15A C15 H15B 106.1(15) . . ?
C15 C16 H16A 110.0(12) . . ?
C15 C16 H16B 111.5(11) . . ?
H16A C16 H16B 109.4(15) . . ?
C15 C16 H16C 112.4(12) . . ?
H16A C16 H16C 105.5(17) . . ?
H16B C16 H16C 108.0(16) . . ?

loop_
_geom_bond_atom_site_label_1
_geom_bond_atom_site_label_2
_geom_bond_distance
_geom_bond_site_symmetry_2
_geom_bond_publ_flag
Cr1 N1 1.9081(10) . ?
Cr1 N1 1.9081(10) 2 ?
Cr1 P2 2.3249(3) . ?
Cr1 P2 2.3249(3) 2 ?
Cr1 P1 2.3343(3) . ?
Cr1 P1 2.3343(3) 2 ?
P1 C9 1.8450(10) . ?
P1 C1 1.8490(11) . ?
P1 C3 1.8648(10) . ?
P2 C7 1.8467(11) . ?
P2 C5 1.8505(10) . ?
P2 C4 1.8517(11) . ?
N1 N2 1.1003(14) . ?
Cr2 N3 1.9008(10) . ?
Cr2 N3 1.9008(10) 2_656 ?
Cr2 P4 2.3346(3) . ?
Cr2 P4 2.3346(3) 2_656 ?
Cr2 P3 2.3425(3) . ?
Cr2 P3 2.3425(3) 2_656 ?
P3 C15 1.8451(11) . ?
P3 C13 1.8501(11) . ?
P3 C17 1.8622(11) . ?
P4 C19 1.8457(11) . ?
P4 C21 1.8509(11) . ?
P4 C18 1.8512(11) . ?
N3 N4 1.1069(14) . ?
C1 C2 1.5157(18) . ?
C1 H1A 0.962(18) . ?
C1 H1B 0.93(2) . ?
C2 H2A 0.93(2) . ?
C2 H2B 0.91(2) . ?
C2 H2C 0.99(2) . ?
C3 C4 1.5291(15) . ?
C3 H3A 0.982(17) . ?
C3 H3B 0.968(17) . ?
C4 H4A 0.977(18) . ?
C4 H4B 0.953(17) . ?
C5 C6 1.5140(16) . ?
C5 H5A 0.942(19) . ?
C5 H5B 0.947(19) . ?
C6 H6A 0.97(2) . ?
C6 H6B 1.02(3) . ?
C6 H6C 0.86(3) . ?
C7 C8 1.5243(16) . ?
C7 H7A 0.968(18) . ?
C7 H7B 0.979(19) . ?
C8 H8A 0.95(2) . ?
C8 H8B 0.937(18) . ?
C8 H8C 0.96(2) . ?
C9 C10 1.5259(15) . ?
C9 H9A 0.986(17) . ?
C9 H9B 0.961(18) . ?
C10 H10A 0.969(18) . ?
C10 H10B 0.978(19) . ?
C10 H10C 0.971(19) . ?
C17 C18 1.5316(16) . ?
C17 H17A 0.968(17) . ?
C17 H17B 0.949(18) . ?
C18 H18A 0.976(18) . ?
C18 H18B 0.942(17) . ?
C19 C20 1.5225(17) . ?
C19 H19A 0.971(19) . ?
C19 H19B 0.971(18) . ?
C20 H20A 0.96(2) . ?
C20 H20B 0.964(18) . ?
C20 H20C 0.97(2) . ?
C21 C22 1.5211(16) . ?
C21 H21A 0.93(2) . ?
C21 H21B 0.94(2) . ?
C22 H22A 0.99(2) . ?
C22 H22B 0.94(2) . ?
C22 H22C 0.95(2) . ?
C13 C14 1.507(2) . ?
C13 H13A 0.963(18) . ?
C13 H13B 0.93(2) . ?
C14 H14A 0.96(2) . ?
C14 H14B 0.91(3) . ?
C14 H14C 0.92(3) . ?
C15 C16 1.5258(16) . ?
C15 H15A 0.965(18) . ?
C15 H15B 0.950(18) . ?
C16 H16A 0.95(2) . ?
C16 H16B 0.996(18) . ?
C16 H16C 0.92(2) . ?

loop_
_geom_torsion_atom_site_label_1
_geom_torsion_atom_site_label_2
_geom_torsion_atom_site_label_3
_geom_torsion_atom_site_label_4
_geom_torsion
_geom_torsion_site_symmetry_1
_geom_torsion_site_symmetry_2
_geom_torsion_site_symmetry_3
_geom_torsion_site_symmetry_4
_geom_torsion_publ_flag
P1 C3 C4 P2 -48.95(8) . . . . ?
P3 C17 C18 P4 -51.19(8) . . . . ?
